data_1100463
loop_
_publ_author_name
'Boche, Gernot'
'Andrews, Phil'
'Harms, Klaus'
'Marsch, Michael'
'Rangappa, Kanchugarakoppal S.'
'Schimeczek, Michael'
'Willeke, Christoph'

_publ_contact_author
;
        Gernot Boche
        Fachbereich Chemie der Universit\"at
        Philipps Universit\"at Marburg
        Hans-Meerwein-Str.
        D-35032 Marburg
        Germany
;
_publ_contact_author_fax '049 6421 288917 '
_publ_contact_author_phone '049 6421 282030 '
_publ_section_title
;
 Crystal and Electronic Structure of Stable Nitrenium Ions. A Comparison
 with Structurally Related Carbenes
;
_journal_coden_ASTM JACSAT
_journal_name_full 'Journal of the American Chemical Society'
_journal_page_first 4925
_journal_page_last 4930
_journal_paper_doi 10.1021/ja9536274
_journal_volume 118
_journal_year 1996
_chemical_formula_sum 'C8 H10 I N3'
_space_group_IT_number 62
_space_group_name_Hall '-P 2ac 2n'
_space_group_name_H-M_alt 'P n m a'
_symmetry_cell_setting orthorhombic
_symmetry_Int_Tables_number 62
_symmetry_space_group_name_Hall '-P 2ac 2n'
_symmetry_space_group_name_H-M 'P n m a'
_atom_sites_solution_hydrogens geom
_atom_sites_solution_primary patterson
_atom_sites_solution_secondary difmap
_cell_angle_alpha 90
_cell_angle_beta 90
_cell_angle_gamma 90
_cell_formula_units_Z 4
_cell_length_a 8.973(1)
_cell_length_b 6.542(1)
_cell_length_c 17.092(1)
_cell_measurement_reflns_used 25
_cell_measurement_temperature 293(2)
_cell_measurement_theta_max 19
_cell_measurement_theta_min 10
_computing_cell_refinement 'CAD4 EXPRESS'
_computing_data_collection 'CAD4 EXPRESS'
_computing_data_reduction 'XCAD4 (Harms, 1993)'
_computing_molecular_graphics SCHAKAL
_computing_publication_material SHELXL-93
_computing_structure_refinement 'SHELXL-93 (Sheldrick, 1993)'
_computing_structure_solution 'SHELXS-86 (Sheldrick, 1990)'
_diffrn_ambient_temperature 293(2)
_diffrn_measurement_device 'Enraf Nonius CAD4'
_diffrn_measurement_method Omega-scans
_diffrn_radiation_monochromator graphite
_diffrn_radiation_source 'fine-focus sealed tube'
_diffrn_radiation_type MoK\a
_diffrn_radiation_wavelength 0.71073
_diffrn_reflns_av_R_equivalents 0.0000
_diffrn_reflns_av_sigmaI/netI 0.0115
_diffrn_reflns_limit_h_max 10
_diffrn_reflns_limit_h_min 0
_diffrn_reflns_limit_k_max 0
_diffrn_reflns_limit_k_min -7
_diffrn_reflns_limit_l_max 0
_diffrn_reflns_limit_l_min -20
_diffrn_reflns_number 966
_diffrn_reflns_theta_max 24.97
_diffrn_reflns_theta_min 2.56
_diffrn_standards_decay_% 0
_diffrn_standards_interval_count ?
_diffrn_standards_interval_time 0
_diffrn_standards_number 3
_exptl_absorpt_coefficient_mu 3.144
_exptl_absorpt_correction_T_max 1.000
_exptl_absorpt_correction_T_min 0.450
_exptl_absorpt_correction_type empirical
_exptl_crystal_colour colourless
_exptl_crystal_density_diffrn 1.821
_exptl_crystal_density_meas ?
_exptl_crystal_density_method ?
_exptl_crystal_description regular
_exptl_crystal_F_000 528
_exptl_crystal_size_max 0.60
_exptl_crystal_size_mid 0.20
_exptl_crystal_size_min 0.20
_refine_diff_density_max 0.859
_refine_diff_density_min -0.587
_refine_diff_density_rms 0.089
_refine_ls_extinction_coef 0.0146(14)
_refine_ls_extinction_expression Fc^*^=kFc[1+0.001xFc^2^\l^3^/sin(2\q)]^-1/4^
_refine_ls_extinction_method SHELXL
_refine_ls_goodness_of_fit_all 1.048
_refine_ls_goodness_of_fit_obs 1.064
_refine_ls_hydrogen_treatment refall
_refine_ls_matrix_type full
_refine_ls_number_parameters 76
_refine_ls_number_reflns 965
_refine_ls_number_restraints 0
_refine_ls_restrained_S_all 1.105
_refine_ls_restrained_S_obs 1.064
_refine_ls_R_factor_all 0.0355
_refine_ls_R_factor_obs 0.0270
_refine_ls_shift/esd_max 0.000
_refine_ls_shift/esd_mean 0.000
_refine_ls_structure_factor_coef Fsqd
_refine_ls_weighting_details 'w=1/[\s^2^(Fo^2^)+(0.0501P)^2^+0.7602P] where P=(Fo^2^+2Fc^2^)/3'
_refine_ls_weighting_scheme calc
_refine_ls_wR_factor_all 0.0815
_refine_ls_wR_factor_obs 0.0732
_reflns_number_observed 850
_reflns_number_total 966
_reflns_observed_criterion >2sigma(I)
_cod_depositor_comments
;
The following automatic conversions were performed:

'_refine_ls_weighting_scheme' value 'calc
w=1/[\s^2^(Fo^2^)+(0.0501P)^2^+0.7602P] where P=(Fo^2^+2Fc^2^)/3' was
changed to 'calc'. New tag '_refine_ls_weighting_details' was
created. The value of the new tag was set to
'w=1/[\s^2^(Fo^2^)+(0.0501P)^2^+0.7602P] where P=(Fo^2^+2Fc^2^)/3'.

Automatic conversion script
Id: cif_fix_values 3143 2015-03-26 13:38:13Z robertas 
;
_cod_original_formula_sum 'C8 H10 I1 N3'
_cod_database_code 1100463

loop_
_symmetry_equiv_pos_site_id
_symmetry_equiv_pos_as_xyz
1 x,y,z
2 1/2-x,-y,1/2+z
3 1/2+x,1/2-y,1/2-z
4 -x,1/2+y,-z
5 -x,-y,-z
6 -1/2+x,y,-1/2-z
7 -1/2-x,-1/2+y,-1/2+z
8 x,-1/2-y,z

loop_
_atom_site_aniso_label
_atom_site_aniso_U_11
_atom_site_aniso_U_22
_atom_site_aniso_U_33
_atom_site_aniso_U_23
_atom_site_aniso_U_13
_atom_site_aniso_U_12
I1 0.0508(3) 0.0817(3) 0.0431(3) 0.000 -0.00169(12) 0.000
N1 0.050(2) 0.039(2) 0.035(2) 0.000 -0.002(2) 0.000
N2 0.056(2) 0.039(2) 0.036(2) 0.000 0.009(2) 0.000
N3 0.041(2) 0.032(2) 0.038(2) 0.000 0.0052(15) 0.000
C5 0.045(2) 0.026(2) 0.038(2) 0.000 0.005(2) 0.000
C6 0.045(2) 0.036(2) 0.067(3) 0.000 0.005(2) 0.000
C7 0.058(3) 0.035(2) 0.064(3) 0.000 0.028(2) 0.000
C8 0.082(4) 0.029(2) 0.043(3) 0.000 0.022(2) 0.000
C9 0.064(3) 0.029(2) 0.032(2) 0.000 0.000(2) 0.000
C4 0.047(2) 0.022(2) 0.033(2) 0.000 0.002(2) 0.000
C10 0.080(4) 0.076(4) 0.039(3) 0.000 -0.016(3) 0.000
C11 0.040(2) 0.050(3) 0.067(3) 0.000 0.007(2) 0.000

loop_
_atom_site_label
_atom_site_type_symbol
_atom_site_fract_x
_atom_site_fract_y
_atom_site_fract_z
_atom_site_U_iso_or_equiv
_atom_site_thermal_displace_type
_atom_site_occupancy
_atom_site_calc_flag
_atom_site_refinement_flags
_atom_site_disorder_group
I1 I 0.07422(4) 0.2500 0.17175(2) 0.0586(2) Uani 1 d S .
N1 N 0.0183(4) 0.2500 0.6467(2) 0.0413(8) Uani 1 d S .
N2 N -0.1266(5) 0.2500 0.6503(2) 0.0437(8) Uani 1 d S .
N3 N -0.1744(4) 0.2500 0.5772(2) 0.0369(8) Uani 1 d S .
C5 C 0.0689(4) 0.2500 0.5714(3) 0.0363(9) Uani 1 d S .
C6 C 0.2120(5) 0.2500 0.5397(3) 0.0494(11) Uani 1 d S .
H1 H 0.2970(5) 0.2500 0.5709(3) 0.059 Uiso 1 calc SR .
C7 C 0.2191(6) 0.2500 0.4599(3) 0.0523(12) Uani 1 d S .
H2 H 0.3119(6) 0.2500 0.4357(3) 0.063 Uiso 1 calc SR .
C8 C 0.0895(6) 0.2500 0.4134(3) 0.0514(13) Uani 1 d S .
H3 H 0.1008(6) 0.2500 0.3593(3) 0.062 Uiso 1 calc SR .
C9 C -0.0515(5) 0.2500 0.4433(3) 0.0418(10) Uani 1 d S .
H4 H -0.1361(5) 0.2500 0.4119(3) 0.050 Uiso 1 calc SR .
C4 C -0.0582(4) 0.2500 0.5254(2) 0.0341(9) Uani 1 d S .
C10 C 0.1084(7) 0.2500 0.7190(3) 0.0651(15) Uani 1 d S .
H5 H 0.1961(28) 0.3316(60) 0.7112(10) 0.098 Uiso 0.50 calc PR .
H6 H 0.1369(45) 0.1124(8) 0.7315(16) 0.098 Uiso 0.50 calc PR .
H7 H 0.0507(20) 0.3060(68) 0.7611(7) 0.098 Uiso 0.50 calc PR .
C11 C -0.3347(5) 0.2500 0.5619(3) 0.0528(12) Uani 1 d S .
H8 H -0.3825(9) 0.3485(57) 0.5951(22) 0.079 Uiso 0.50 calc PR .
H9 H -0.3746(11) 0.1166(22) 0.5724(30) 0.079 Uiso 0.50 calc PR .
H10 H -0.3523(6) 0.2849(79) 0.5081(8) 0.079 Uiso 0.50 calc PR .

loop_
_atom_type_symbol
_atom_type_radius_bond
C 0.68
H 0.23
I 1.40
N 0.68

loop_
_geom_bond_atom_site_label_1
_geom_bond_atom_site_label_2
_geom_bond_distance
_geom_bond_site_symmetry_2
_geom_bond_publ_flag
N1 N2 1.302(6) . ?
N1 C5 1.364(6) . ?
N1 C10 1.476(7) . ?
N2 N3 1.320(5) . ?
N3 C4 1.368(5) . ?
N3 C11 1.462(6) . ?
C5 C4 1.385(6) . ?
C5 C6 1.394(6) . ?
C6 C7 1.366(8) . ?
C7 C8 1.409(7) . ?
C8 C9 1.365(6) . ?
C9 C4 1.405(6) . ?
